data_4300956
loop_
_publ_author_name
'Tang, Yongjun'
'Kassel, W. Scott'
'Zakharov, Lev N.'
'Rheingold, Arnold L.'
'Kemp, Richard A.'

_publ_section_title
;
 Insertion Reactions of Carbon Dioxide into Zn--N Bonds: Syntheses and
 Structures of Tetrameric and Dimeric Alkylzinc Carbamato Complexes
;
_journal_coden_ASTM INOCAJ
_journal_issue 2
_journal_name_full 'Inorganic Chemistry'
_journal_page_first 359
_journal_page_last 364
_journal_paper_doi 10.1021/ic048830r
_journal_volume 44
_journal_year 2005
_chemical_formula_sum 'C32 H68 N4 O8 Zn4'
_chemical_formula_weight 898.38
_space_group_IT_number 76
_symmetry_cell_setting tetragonal
_symmetry_space_group_name_Hall 'P 4w'
_symmetry_space_group_name_H-M 'P 41'
_cell_angle_alpha 90.00
_cell_angle_beta 90.00
_cell_angle_gamma 90.00
_cell_formula_units_Z 4
_cell_length_a 13.0143(4)
_cell_length_b 13.0143(4)
_cell_length_c 26.6298(16)
_cell_measurement_temperature 213(2)
_cell_volume 4510.3(3)
_diffrn_ambient_temperature 213(2)
_exptl_crystal_density_diffrn 1.323
_cod_duplicate_entry 4308381
_cod_depositor_comments
;
The following automatic conversions were performed:
'_symmetry_cell_setting' value 'Tetragonal' changed to 'tetragonal'
according to '/home/saulius/struct/CIF-dictionaries/cif_core.dic'
dictionary named 'cif_core.dic' version 2.4.1 from 2010-06-29.

Automatic conversion script
Id: cif_fix_enum 1527 2010-12-29 10:47:43Z saulius 
;
_cod_database_code 4300956

loop_
_symmetry_equiv_pos_as_xyz
'x, y, z'
'-x, -y, z+1/2'
'-y, x, z+1/4'
'y, -x, z+3/4'

loop_
_atom_site_label
_atom_site_type_symbol
_atom_site_fract_x
_atom_site_fract_y
_atom_site_fract_z
_atom_site_U_iso_or_equiv
_atom_site_adp_type
_atom_site_occupancy
_atom_site_symmetry_multiplicity
_atom_site_calc_flag
_atom_site_refinement_flags
_atom_site_disorder_assembly
_atom_site_disorder_group
Zn1 Zn 0.420922(18) 0.758721(19) 0.179418(9) 0.03398(6) Uani 1 1 d . . .
Zn2 Zn 0.36141(2) 1.08026(2) 0.172388(10) 0.03966(7) Uani 1 1 d . . .
Zn3 Zn 0.597306(19) 0.96608(2) 0.170196(9) 0.03686(6) Uani 1 1 d . . .
Zn4 Zn 0.361630(19) 0.91421(2) 0.277917(9) 0.03581(6) Uani 1 1 d . . .
O1 O 0.27557(11) 0.80098(12) 0.17809(7) 0.0445(4) Uani 1 1 d . . .
O2 O 0.29287(12) 0.95851(12) 0.21093(6) 0.0391(4) Uani 1 1 d . . .
O3 O 0.39159(16) 1.01323(14) 0.10679(6) 0.0522(5) Uani 1 1 d . . .
O4 O 0.47940(13) 0.88115(12) 0.13896(5) 0.0373(3) Uani 1 1 d . . .
O5 O 0.63249(12) 0.87533(15) 0.22559(6) 0.0472(4) Uani 1 1 d . . .
O6 O 0.47431(11) 0.82108(13) 0.24611(5) 0.0350(3) Uani 1 1 d . . .
O7 O 0.44372(13) 1.03913(13) 0.28837(6) 0.0447(4) Uani 1 1 d . . .
O8 O 0.49886(12) 1.06466(12) 0.20956(5) 0.0378(3) Uani 1 1 d . . .
N1 N 0.14141(13) 0.90945(14) 0.17570(8) 0.0401(4) Uani 1 1 d . . .
N2 N 0.44255(16) 0.88590(16) 0.05529(7) 0.0408(4) Uani 1 1 d . . .
N3 N 0.61516(14) 0.75990(16) 0.28712(7) 0.0402(4) Uani 1 1 d . . .
N4 N 0.57123(14) 1.15064(14) 0.27471(7) 0.0351(4) Uani 1 1 d . . .
C1 C 0.4738(2) 0.6199(2) 0.16777(13) 0.0607(7) Uani 1 1 d . . .
H1A H 0.4468 0.5938 0.1363 0.091 Uiso 1 1 calc R . .
H1B H 0.4525 0.5753 0.1950 0.091 Uiso 1 1 calc R . .
H1C H 0.5482 0.6219 0.1662 0.091 Uiso 1 1 calc R . .
C2 C 0.3006(3) 1.2172(2) 0.17151(16) 0.0763(10) Uani 1 1 d . . .
H2A H 0.3434 1.2629 0.1517 0.114 Uiso 1 1 calc R . .
H2B H 0.2957 1.2431 0.2056 0.114 Uiso 1 1 calc R . .
H2C H 0.2325 1.2138 0.1568 0.114 Uiso 1 1 calc R . .
C3 C 0.6941(3) 1.0279(3) 0.12332(11) 0.0683(9) Uani 1 1 d . . .
H3A H 0.7349 0.9744 0.1077 0.102 Uiso 1 1 calc R . .
H3B H 0.7389 1.0748 0.1413 0.102 Uiso 1 1 calc R . .
H3C H 0.6566 1.0653 0.0977 0.102 Uiso 1 1 calc R . .
C4 C 0.2746(2) 0.8426(2) 0.32668(12) 0.0629(8) Uani 1 1 d . . .
H4A H 0.2239 0.8900 0.3400 0.094 Uiso 1 1 calc R . .
H4B H 0.3168 0.8168 0.3539 0.094 Uiso 1 1 calc R . .
H4C H 0.2400 0.7857 0.3103 0.094 Uiso 1 1 calc R . .
C5 C 0.23909(17) 0.88834(18) 0.18826(8) 0.0388(5) Uani 1 1 d . . .
C6 C 0.07789(18) 0.83333(19) 0.14829(9) 0.0434(5) Uani 1 1 d . . .
H6A H 0.0094 0.8652 0.1439 0.052 Uiso 1 1 calc R . .
C7 C 0.0606(2) 0.7353(2) 0.17771(14) 0.0607(7) Uani 1 1 d . . .
H7A H 0.0332 0.7520 0.2106 0.091 Uiso 1 1 calc R . .
H7B H 0.1253 0.6992 0.1815 0.091 Uiso 1 1 calc R . .
H7C H 0.0121 0.6920 0.1599 0.091 Uiso 1 1 calc R . .
C8 C 0.1197(2) 0.8146(2) 0.09584(10) 0.0563(7) Uani 1 1 d . . .
H8A H 0.1282 0.8798 0.0787 0.084 Uiso 1 1 calc R . .
H8B H 0.0720 0.7719 0.0772 0.084 Uiso 1 1 calc R . .
H8C H 0.1856 0.7801 0.0981 0.084 Uiso 1 1 calc R . .
C9 C 0.0922(2) 1.0074(2) 0.19030(11) 0.0544(7) Uani 1 1 d . . .
H9A H 0.1450 1.0496 0.2074 0.065 Uiso 1 1 calc R . .
C10 C 0.0564(3) 1.0668(3) 0.14481(15) 0.0850(12) Uani 1 1 d . . .
H10A H 0.1137 1.0767 0.1220 0.127 Uiso 1 1 calc R . .
H10B H 0.0302 1.1332 0.1553 0.127 Uiso 1 1 calc R . .
H10C H 0.0025 1.0288 0.1279 0.127 Uiso 1 1 calc R . .
C11 C 0.0063(3) 0.9879(3) 0.22801(17) 0.0875(12) Uani 1 1 d . . .
H11A H 0.0333 0.9505 0.2566 0.131 Uiso 1 1 calc R . .
H11B H -0.0476 0.9479 0.2122 0.131 Uiso 1 1 calc R . .
H11C H -0.0217 1.0531 0.2393 0.131 Uiso 1 1 calc R . .
C12 C 0.43639(19) 0.92827(19) 0.10102(8) 0.0387(5) Uani 1 1 d . . .
C13 C 0.4068(2) 0.9419(2) 0.01006(8) 0.0483(6) Uani 1 1 d . . .
H13A H 0.4218 0.8965 -0.0189 0.058 Uiso 1 1 calc R . .
C14 C 0.2921(2) 0.9601(2) 0.00937(10) 0.0590(7) Uani 1 1 d . . .
H14A H 0.2565 0.8954 0.0145 0.088 Uiso 1 1 calc R . .
H14B H 0.2723 0.9888 -0.0228 0.088 Uiso 1 1 calc R . .
H14C H 0.2738 1.0077 0.0359 0.088 Uiso 1 1 calc R . .
C15 C 0.4680(3) 1.0398(3) 0.00126(12) 0.0761(10) Uani 1 1 d . . .
H15A H 0.5408 1.0241 0.0014 0.114 Uiso 1 1 calc R . .
H15B H 0.4529 1.0888 0.0277 0.114 Uiso 1 1 calc R . .
H15C H 0.4492 1.0691 -0.0310 0.114 Uiso 1 1 calc R . .
C16 C 0.4924(2) 0.7847(2) 0.04807(9) 0.0488(6) Uani 1 1 d . . .
H16A H 0.5161 0.7609 0.0814 0.059 Uiso 1 1 calc R . .
C17 C 0.5853(2) 0.7906(3) 0.01441(12) 0.0733(10) Uani 1 1 d . . .
H17A H 0.6334 0.8405 0.0278 0.110 Uiso 1 1 calc R . .
H17B H 0.5643 0.8113 -0.0190 0.110 Uiso 1 1 calc R . .
H17C H 0.6181 0.7237 0.0128 0.110 Uiso 1 1 calc R . .
C18 C 0.4156(3) 0.7065(2) 0.02878(16) 0.0740(9) Uani 1 1 d . . .
H18A H 0.3571 0.7037 0.0513 0.111 Uiso 1 1 calc R . .
H18B H 0.4479 0.6394 0.0272 0.111 Uiso 1 1 calc R . .
H18C H 0.3927 0.7264 -0.0045 0.111 Uiso 1 1 calc R . .
C19 C 0.57305(16) 0.82065(18) 0.25222(8) 0.0338(4) Uani 1 1 d . . .
C20 C 0.72929(19) 0.7536(2) 0.29239(11) 0.0508(6) Uani 1 1 d . . .
H20A H 0.7423 0.7041 0.3199 0.061 Uiso 1 1 calc R . .
C21 C 0.7795(3) 0.7099(3) 0.24737(15) 0.0814(11) Uani 1 1 d . . .
H21A H 0.7468 0.6454 0.2386 0.122 Uiso 1 1 calc R . .
H21B H 0.8517 0.6981 0.2544 0.122 Uiso 1 1 calc R . .
H21C H 0.7729 0.7577 0.2196 0.122 Uiso 1 1 calc R . .
C22 C 0.7757(2) 0.8548(2) 0.30947(15) 0.0688(9) Uani 1 1 d . . .
H22A H 0.8496 0.8474 0.3125 0.103 Uiso 1 1 calc R . .
H22B H 0.7469 0.8737 0.3418 0.103 Uiso 1 1 calc R . .
H22C H 0.7602 0.9078 0.2850 0.103 Uiso 1 1 calc R . .
C23 C 0.5507(2) 0.6964(2) 0.32025(10) 0.0540(7) Uani 1 1 d . . .
H23A H 0.4787 0.7050 0.3089 0.065 Uiso 1 1 calc R . .
C24 C 0.5771(3) 0.5822(3) 0.31478(17) 0.0945(13) Uani 1 1 d . . .
H24A H 0.5724 0.5626 0.2797 0.142 Uiso 1 1 calc R . .
H24B H 0.5292 0.5416 0.3344 0.142 Uiso 1 1 calc R . .
H24C H 0.6465 0.5703 0.3268 0.142 Uiso 1 1 calc R . .
C25 C 0.5560(4) 0.7350(4) 0.37344(13) 0.0996(14) Uani 1 1 d . . .
H25A H 0.5392 0.8076 0.3741 0.149 Uiso 1 1 calc R . .
H25B H 0.6249 0.7250 0.3864 0.149 Uiso 1 1 calc R . .
H25C H 0.5074 0.6974 0.3940 0.149 Uiso 1 1 calc R . .
C26 C 0.50326(17) 1.08274(17) 0.25757(8) 0.0340(4) Uani 1 1 d . . .
C27 C 0.58161(19) 1.1715(2) 0.32938(8) 0.0428(5) Uani 1 1 d . . .
H27A H 0.6392 1.2207 0.3328 0.051 Uiso 1 1 calc R . .
C28 C 0.4880(3) 1.2247(3) 0.35113(12) 0.0658(8) Uani 1 1 d . . .
H28A H 0.4707 1.2838 0.3306 0.099 Uiso 1 1 calc R . .
H28B H 0.5028 1.2471 0.3851 0.099 Uiso 1 1 calc R . .
H28C H 0.4305 1.1772 0.3516 0.099 Uiso 1 1 calc R . .
C29 C 0.6117(3) 1.0786(3) 0.35889(11) 0.0702(9) Uani 1 1 d . . .
H29A H 0.6723 1.0477 0.3440 0.105 Uiso 1 1 calc R . .
H29B H 0.5557 1.0293 0.3586 0.105 Uiso 1 1 calc R . .
H29C H 0.6266 1.0984 0.3932 0.105 Uiso 1 1 calc R . .
C30 C 0.6378(2) 1.2094(2) 0.24066(10) 0.0540(7) Uani 1 1 d . . .
H30A H 0.6185 1.1900 0.2060 0.065 Uiso 1 1 calc R . .
C31 C 0.6167(4) 1.3247(3) 0.24602(16) 0.1051(17) Uani 1 1 d . . .
H31A H 0.5440 1.3376 0.2413 0.158 Uiso 1 1 calc R . .
H31B H 0.6557 1.3621 0.2209 0.158 Uiso 1 1 calc R . .
H31C H 0.6371 1.3473 0.2793 0.158 Uiso 1 1 calc R . .
C32 C 0.7494(3) 1.1796(4) 0.24758(15) 0.0987(15) Uani 1 1 d . . .
H32A H 0.7567 1.1060 0.2434 0.148 Uiso 1 1 calc R . .
H32B H 0.7718 1.1991 0.2810 0.148 Uiso 1 1 calc R . .
H32C H 0.7912 1.2148 0.2228 0.148 Uiso 1 1 calc R . .

loop_
_atom_site_aniso_label
_atom_site_aniso_U_11
_atom_site_aniso_U_22
_atom_site_aniso_U_33
_atom_site_aniso_U_23
_atom_site_aniso_U_13
_atom_site_aniso_U_12
Zn1 0.03147(12) 0.03567(13) 0.03480(12) -0.00237(10) -0.00295(10) 0.00481(10)
Zn2 0.04362(15) 0.03662(14) 0.03875(13) -0.00445(11) -0.01214(12) 0.00628(11)
Zn3 0.03438(13) 0.04623(15) 0.02999(11) 0.00821(11) 0.00167(10) -0.00215(11)
Zn4 0.02953(12) 0.04353(15) 0.03438(12) -0.00669(11) 0.00288(10) -0.00561(11)
O1 0.0293(8) 0.0408(9) 0.0634(10) -0.0095(8) -0.0098(8) 0.0058(6)
O2 0.0324(8) 0.0410(9) 0.0439(8) -0.0067(7) -0.0101(7) 0.0003(7)
O3 0.0788(13) 0.0476(10) 0.0303(8) -0.0040(7) -0.0134(8) 0.0151(9)
O4 0.0450(9) 0.0416(9) 0.0254(7) 0.0020(6) -0.0051(6) -0.0004(7)
O5 0.0310(9) 0.0668(12) 0.0437(9) 0.0241(8) -0.0019(7) 0.0009(8)
O6 0.0261(7) 0.0487(9) 0.0301(7) -0.0019(6) -0.0014(6) 0.0045(6)
O7 0.0464(9) 0.0515(10) 0.0362(8) -0.0095(7) 0.0066(7) -0.0222(8)
O8 0.0363(8) 0.0461(9) 0.0309(7) -0.0043(6) -0.0038(6) -0.0008(7)
N1 0.0279(9) 0.0389(10) 0.0536(11) -0.0070(9) -0.0082(8) 0.0034(7)
N2 0.0460(11) 0.0500(12) 0.0264(9) 0.0006(8) -0.0025(8) 0.0018(9)
N3 0.0335(10) 0.0463(11) 0.0408(10) 0.0118(8) -0.0073(8) -0.0006(8)
N4 0.0360(9) 0.0386(10) 0.0306(8) -0.0014(8) -0.0025(7) -0.0094(8)
C1 0.0655(18) 0.0458(15) 0.0710(18) -0.0101(14) -0.0052(15) 0.0137(13)
C2 0.083(2) 0.0434(16) 0.103(3) -0.0040(17) -0.012(2) 0.0165(15)
C3 0.079(2) 0.074(2) 0.0522(16) 0.0097(14) 0.0243(15) -0.0240(17)
C4 0.069(2) 0.0484(16) 0.0712(18) -0.0128(14) 0.0321(15) -0.0153(14)
C5 0.0297(11) 0.0433(12) 0.0434(12) -0.0020(10) -0.0040(9) 0.0013(9)
C6 0.0291(11) 0.0433(13) 0.0578(14) -0.0014(11) -0.0123(10) -0.0029(10)
C7 0.0475(15) 0.0540(16) 0.0804(19) 0.0078(15) -0.0082(15) -0.0096(12)
C8 0.0602(17) 0.0551(16) 0.0535(15) -0.0082(13) -0.0151(13) -0.0097(13)
C9 0.0378(13) 0.0452(14) 0.0802(19) -0.0159(13) -0.0078(13) 0.0111(11)
C10 0.090(3) 0.0530(19) 0.112(3) -0.0042(19) -0.041(2) 0.0197(18)
C11 0.056(2) 0.084(3) 0.122(3) -0.034(2) 0.023(2) 0.0086(18)
C12 0.0466(13) 0.0420(13) 0.0276(10) 0.0016(9) -0.0048(9) -0.0023(10)
C13 0.0566(16) 0.0614(16) 0.0269(10) 0.0033(10) -0.0064(10) -0.0044(13)
C14 0.0620(18) 0.0655(18) 0.0494(14) 0.0013(13) -0.0157(13) 0.0090(14)
C15 0.091(3) 0.087(2) 0.0510(16) 0.0287(16) -0.0102(16) -0.022(2)
C16 0.0548(16) 0.0595(16) 0.0322(11) -0.0058(11) -0.0017(10) 0.0101(12)
C17 0.0467(17) 0.112(3) 0.0613(19) -0.0087(18) 0.0054(13) 0.0141(17)
C18 0.072(2) 0.0569(19) 0.093(2) -0.0172(18) -0.0021(19) 0.0012(16)
C19 0.0312(11) 0.0410(12) 0.0293(10) 0.0029(9) -0.0029(8) 0.0039(9)
C20 0.0334(12) 0.0499(15) 0.0690(16) 0.0217(12) -0.0116(11) 0.0045(11)
C21 0.0471(18) 0.085(2) 0.112(3) 0.006(2) 0.0046(18) 0.0255(17)
C22 0.0466(16) 0.0590(18) 0.101(3) 0.0185(17) -0.0303(16) -0.0021(14)
C23 0.0515(15) 0.0564(16) 0.0540(15) 0.0215(13) -0.0009(12) -0.0042(13)
C24 0.093(3) 0.054(2) 0.136(4) 0.036(2) 0.007(3) -0.0160(19)
C25 0.120(3) 0.129(4) 0.0505(18) 0.027(2) 0.003(2) -0.036(3)
C26 0.0317(11) 0.0377(12) 0.0326(10) -0.0016(8) -0.0047(8) 0.0002(9)
C27 0.0474(14) 0.0486(14) 0.0325(11) -0.0066(10) -0.0061(9) -0.0127(11)
C28 0.072(2) 0.071(2) 0.0539(16) -0.0214(15) 0.0076(14) -0.0007(16)
C29 0.089(2) 0.076(2) 0.0460(16) 0.0017(14) -0.0217(15) 0.0037(18)
C30 0.0651(18) 0.0540(16) 0.0429(13) -0.0030(11) 0.0067(12) -0.0243(13)
C31 0.185(5) 0.0468(19) 0.084(3) 0.0034(18) 0.044(3) -0.036(2)
C32 0.0495(19) 0.159(4) 0.088(3) -0.013(3) 0.0189(18) -0.042(2)

loop_
_geom_bond_atom_site_label_1
_geom_bond_atom_site_label_2
_geom_bond_distance
_geom_bond_site_symmetry_2
_geom_bond_publ_flag
Zn1 C1 1.958(3) . ?
Zn1 O1 1.9702(15) . ?
Zn1 O4 2.0685(16) . ?
Zn1 O6 2.0726(15) . ?
Zn2 C2 1.950(3) . ?
Zn2 O3 1.9917(17) . ?
Zn2 O8 2.0545(16) . ?
Zn2 O2 2.0880(17) . ?
Zn3 O5 1.9443(16) . ?
Zn3 C3 1.947(3) . ?
Zn3 O4 2.0659(16) . ?
Zn3 O8 2.0943(16) . ?
Zn4 C4 1.958(3) . ?
Zn4 O7 1.9652(16) . ?
Zn4 O2 2.0773(16) . ?
Zn4 O6 2.0825(15) . ?
O1 C5 1.262(3) . ?
O2 C5 1.299(3) . ?
O3 C12 1.259(3) . ?
O4 C12 1.308(3) . ?
O5 C19 1.268(3) . ?
O6 C19 1.295(3) . ?
O7 C26 1.263(3) . ?
O8 C26 1.301(3) . ?
N1 C5 1.343(3) . ?
N1 C9 1.479(3) . ?
N1 C6 1.482(3) . ?
N2 C12 1.339(3) . ?
N2 C16 1.480(3) . ?
N2 C13 1.483(3) . ?
N3 C19 1.338(3) . ?
N3 C23 1.472(3) . ?
N3 C20 1.494(3) . ?
N4 C26 1.331(3) . ?
N4 C30 1.469(3) . ?
N4 C27 1.487(3) . ?
C6 C7 1.514(4) . ?
C6 C8 1.519(4) . ?
C9 C10 1.511(4) . ?
C9 C11 1.524(5) . ?
C13 C14 1.512(4) . ?
C13 C15 1.521(4) . ?
C16 C17 1.508(4) . ?
C16 C18 1.516(4) . ?
C20 C21 1.479(5) . ?
C20 C22 1.518(4) . ?
C23 C25 1.505(5) . ?
C23 C24 1.532(5) . ?
C27 C29 1.494(4) . ?
C27 C28 1.517(4) . ?
C30 C32 1.514(5) . ?
C30 C31 1.531(5) . ?
